data_4341816
loop_
_publ_author_name
'Kosnik, Stephanie C.'
'Farrar, Gregory J.'
'Norton, Erin L.'
'Cooper, Benjamin F. T.'
'Ellis, Bobby D.'
'Macdonald, Charles L. B.'

_publ_section_title
;
 Low-Valent Chemistry: An Alternative Approach to Phosphorus-Containing
 Oligomers.
;
_journal_name_full 'Inorganic chemistry'
_journal_page_first 141201074418004
_journal_paper_doi 10.1021/ic502229w
_journal_year 2014
_chemical_formula_moiety 'C58 H46 P6, 0.81(C4 H10 O)'
_chemical_formula_sum 'C61.26 H54.17 O0.81 P6'
_chemical_formula_weight 989.25
_chemical_name_systematic
;
 ?
;
_space_group_crystal_system triclinic
_space_group_IT_number 2
_space_group_name_Hall '-P 1'
_space_group_name_H-M_alt 'P -1'
_symmetry_space_group_name_Hall '-P 1'
_symmetry_space_group_name_H-M 'P -1'
_atom_sites_solution_hydrogens geom
_audit_creation_method SHELXL-2012
_cell_angle_alpha 86.0290(10)
_cell_angle_beta 74.7350(10)
_cell_angle_gamma 83.9100(10)
_cell_formula_units_Z 2
_cell_length_a 12.6149(11)
_cell_length_b 13.2909(12)
_cell_length_c 17.6210(16)
_cell_measurement_reflns_used 3083
_cell_measurement_temperature 293(2)
_cell_measurement_theta_max 26.33
_cell_measurement_theta_min 2.91
_cell_volume 2831.4(4)
_computing_cell_refinement 'Bruker SAINT'
_computing_data_collection 'Bruker APEX2'
_computing_data_reduction 'Bruker SAINT'
_computing_molecular_graphics 'Bruker SHELXTL'
_computing_publication_material 'Bruker SHELXTL'
_computing_structure_refinement 'SHELXL-2012 (Sheldrick, 2012)'
_computing_structure_solution 'SHELXS-97 (Sheldrick 2008)'
_diffrn_ambient_temperature 293(2)
_diffrn_measured_fraction_theta_full 0.995
_diffrn_measured_fraction_theta_max 0.988
_diffrn_measurement_device_type 'Bruker APEX-II CCD'
_diffrn_measurement_method '\f and \w scans'
_diffrn_radiation_type MoK\a
_diffrn_radiation_wavelength 0.71073
_diffrn_reflns_av_R_equivalents 0.0875
_diffrn_reflns_av_unetI/netI 0.1347
_diffrn_reflns_Laue_measured_fraction_full 0.995
_diffrn_reflns_Laue_measured_fraction_max 0.988
_diffrn_reflns_limit_h_max 15
_diffrn_reflns_limit_h_min -15
_diffrn_reflns_limit_k_max 16
_diffrn_reflns_limit_k_min -16
_diffrn_reflns_limit_l_max 22
_diffrn_reflns_limit_l_min -22
_diffrn_reflns_number 30110
_diffrn_reflns_point_group_measured_fraction_full 0.995
_diffrn_reflns_point_group_measured_fraction_max 0.988
_diffrn_reflns_theta_full 25.242
_diffrn_reflns_theta_max 26.437
_diffrn_reflns_theta_min 1.199
_exptl_absorpt_coefficient_mu 0.228
_exptl_absorpt_correction_T_max 0.989
_exptl_absorpt_correction_T_min 0.848
_exptl_absorpt_correction_type multi-scan
_exptl_absorpt_process_details 'SADABS; Bruker, 2012'
_exptl_crystal_colour yellow
_exptl_crystal_density_diffrn 1.160
_exptl_crystal_description block
_exptl_crystal_F_000 1037
_exptl_crystal_size_max 0.20
_exptl_crystal_size_mid 0.10
_exptl_crystal_size_min 0.05
_platon_squeeze_details
;
Squeeze was used to remove a set of chemically unreasonable peaks
located/disordered about the inversion center.  The R values prior
to the Squeeze treatment were:
_refine_ls_R_factor_all           0.1979
_refine_ls_R_factor_gt            0.1459
_refine_ls_wR_factor_ref          0.3914
_refine_ls_wR_factor_gt           0.3546
;
_refine_diff_density_max 1.250
_refine_diff_density_min -0.739
_refine_diff_density_rms 0.109
_refine_ls_extinction_method none
_refine_ls_goodness_of_fit_ref 1.070
_refine_ls_hydrogen_treatment constr
_refine_ls_matrix_type full
_refine_ls_number_parameters 593
_refine_ls_number_reflns 11528
_refine_ls_number_restraints 0
_refine_ls_restrained_S_all 1.070
_refine_ls_R_factor_all 0.1481
_refine_ls_R_factor_gt 0.1055
_refine_ls_shift/su_max 0.000
_refine_ls_shift/su_mean 0.000
_refine_ls_structure_factor_coef Fsqd
_refine_ls_weighting_details
;
 w=1/[\s^2^(Fo^2^)+(0.0707P)^2^+10.8574P]
 where P=(Fo^2^+2Fc^2^)/3
;
_refine_ls_weighting_scheme calc
_refine_ls_wR_factor_gt 0.2217
_refine_ls_wR_factor_ref 0.2427
_reflns_Friedel_coverage 0.000
_reflns_number_gt 7476
_reflns_number_total 11528
_reflns_threshold_expression 'I > 2\s(I)'
_cod_data_source_file ic502229w_si_007.cif
_cod_data_source_block shelx
_cod_database_code 4341816
_shelx_space_group_comment
;
The symmetry employed for this shelxl refinement is uniquely defined
by the following loop, which should always be used as a source of
symmetry information in preference to the above space-group names.
They are only intended as comments.
;
_shelxl_version_number 2012-9

loop_
_space_group_symop_operation_xyz
'x, y, z'
'-x, -y, -z'

loop_
_atom_site_label
_atom_site_type_symbol
_atom_site_fract_x
_atom_site_fract_y
_atom_site_fract_z
_atom_site_U_iso_or_equiv
_atom_site_adp_type
_atom_site_occupancy
_atom_site_site_symmetry_order
_atom_site_calc_flag
_atom_site_refinement_flags_posn
_atom_site_refinement_flags_adp
_atom_site_refinement_flags_occupancy
C11 C 0.3969(4) 0.7336(4) 0.1317(3) 0.0191(12) Uani 1 1 d . . .
C12 C 0.2894(4) 0.7175(4) 0.1735(3) 0.0150(11) Uani 1 1 d . . .
H12 H 0.2678 0.6905 0.2248 0.018 Uiso 1 1 calc R U .
C13 C 0.2198(4) 0.7493(4) 0.1246(3) 0.0152(11) Uani 1 1 d . . .
C14 C 0.2870(4) 0.7854(4) 0.0516(3) 0.0212(12) Uani 1 1 d . . .
H14 H 0.2619 0.8103 0.0082 0.025 Uiso 1 1 calc R U .
C15 C 0.3933(4) 0.7775(4) 0.0557(3) 0.0211(12) Uani 1 1 d . . .
H15 H 0.4533 0.7971 0.0162 0.025 Uiso 1 1 calc R U .
C017 C 0.5215(5) 0.9192(4) 0.1502(3) 0.0215(12) Uani 1 1 d . . .
H017 H 0.4450 0.9200 0.1632 0.026 Uiso 1 1 calc R U .
C21 C 0.2871(4) 0.7922(4) 0.3575(3) 0.0142(11) Uani 1 1 d . . .
C22 C 0.2540(4) 0.8781(4) 0.3163(3) 0.0156(11) Uani 1 1 d . . .
H22 H 0.2974 0.9300 0.2933 0.019 Uiso 1 1 calc R U .
C23 C 0.1443(4) 0.8727(4) 0.3154(3) 0.0174(11) Uani 1 1 d . . .
C24 C 0.1086(4) 0.7814(4) 0.3566(3) 0.0197(12) Uani 1 1 d . . .
H24 H 0.0389 0.7591 0.3649 0.024 Uiso 1 1 calc R U .
C25 C 0.1952(5) 0.7323(4) 0.3817(3) 0.0206(12) Uani 1 1 d . . .
H25 H 0.1943 0.6704 0.4098 0.025 Uiso 1 1 calc R U .
C111 C 0.5863(4) 0.8273(4) 0.1415(3) 0.0180(11) Uani 1 1 d . . .
C112 C 0.7005(4) 0.8270(4) 0.1198(3) 0.0203(12) Uani 1 1 d . . .
H112 H 0.7445 0.7659 0.1135 0.024 Uiso 1 1 calc R U .
C113 C 0.7488(5) 0.9173(5) 0.1076(3) 0.0258(13) Uani 1 1 d . . .
H113 H 0.8252 0.9168 0.0919 0.031 Uiso 1 1 calc R U .
C114 C 0.6843(5) 1.0081(5) 0.1186(4) 0.0307(14) Uani 1 1 d . . .
H114 H 0.7173 1.0685 0.1119 0.037 Uiso 1 1 calc R U .
C115 C 0.5701(5) 1.0094(5) 0.1396(4) 0.0325(15) Uani 1 1 d . . .
H115 H 0.5264 1.0707 0.1466 0.039 Uiso 1 1 calc R U .
C121 C 0.6128(4) 0.6140(4) 0.1041(3) 0.0187(12) Uani 1 1 d . . .
C122 C 0.7052(5) 0.5682(4) 0.1274(4) 0.0272(13) Uani 1 1 d . . .
H122 H 0.7208 0.5889 0.1724 0.033 Uiso 1 1 calc R U .
C123 C 0.7728(5) 0.4930(5) 0.0843(4) 0.0313(15) Uani 1 1 d . . .
H123 H 0.8342 0.4634 0.1000 0.038 Uiso 1 1 calc R U .
C124 C 0.7501(5) 0.4611(5) 0.0179(4) 0.0345(16) Uani 1 1 d . . .
H124 H 0.7954 0.4093 -0.0104 0.041 Uiso 1 1 calc R U .
C125 C 0.6614(5) 0.5054(5) -0.0063(4) 0.0335(15) Uani 1 1 d . . .
H125 H 0.6468 0.4838 -0.0513 0.040 Uiso 1 1 calc R U .
C126 C 0.5925(5) 0.5828(4) 0.0361(3) 0.0245(13) Uani 1 1 d . . .
H126 H 0.5328 0.6135 0.0187 0.029 Uiso 1 1 calc R U .
C131 C 0.0235(5) 0.6484(4) 0.2056(3) 0.0209(12) Uani 1 1 d . . .
C132 C 0.0873(6) 0.5563(5) 0.1971(4) 0.0336(15) Uani 1 1 d . . .
H132 H 0.1604 0.5534 0.1677 0.040 Uiso 1 1 calc R U .
C133 C 0.0427(7) 0.4686(6) 0.2320(5) 0.053(2) Uani 1 1 d . . .
H133 H 0.0858 0.4070 0.2256 0.063 Uiso 1 1 calc R U .
C134 C -0.0654(8) 0.4722(7) 0.2763(5) 0.067(3) Uani 1 1 d . . .
H134 H -0.0948 0.4132 0.3003 0.080 Uiso 1 1 calc R U .
C135 C -0.1299(7) 0.5634(7) 0.2850(5) 0.057(2) Uani 1 1 d . . .
H135 H -0.2030 0.5659 0.3144 0.069 Uiso 1 1 calc R U .
C136 C -0.0857(5) 0.6507(6) 0.2499(4) 0.0381(16) Uani 1 1 d . . .
H136 H -0.1294 0.7120 0.2560 0.046 Uiso 1 1 calc R U .
C141 C 0.0313(4) 0.7600(4) 0.0589(3) 0.0161(11) Uani 1 1 d . . .
C142 C 0.0429(4) 0.8449(4) 0.0073(3) 0.0196(12) Uani 1 1 d . . .
H142 H 0.0727 0.9009 0.0194 0.024 Uiso 1 1 calc R U .
C143 C 0.0104(5) 0.8463(5) -0.0616(3) 0.0264(13) Uani 1 1 d . . .
H143 H 0.0187 0.9031 -0.0958 0.032 Uiso 1 1 calc R U .
C144 C -0.0343(5) 0.7644(5) -0.0800(3) 0.0301(15) Uani 1 1 d . . .
H144 H -0.0557 0.7657 -0.1268 0.036 Uiso 1 1 calc R U .
C145 C -0.0475(5) 0.6797(5) -0.0291(4) 0.0302(14) Uani 1 1 d . . .
H145 H -0.0786 0.6246 -0.0414 0.036 Uiso 1 1 calc R U .
C146 C -0.0146(5) 0.6768(4) 0.0402(3) 0.0239(13) Uani 1 1 d . . .
H146 H -0.0230 0.6198 0.0741 0.029 Uiso 1 1 calc R U .
C211 C 0.4929(5) 0.8664(4) 0.3583(3) 0.0207(12) Uani 1 1 d . . .
C212 C 0.6054(5) 0.8667(5) 0.3257(3) 0.0279(14) Uani 1 1 d . . .
H212 H 0.6452 0.8091 0.3019 0.033 Uiso 1 1 calc R U .
C213 C 0.6592(5) 0.9508(6) 0.3279(4) 0.0378(17) Uani 1 1 d . . .
H213 H 0.7347 0.9500 0.3054 0.045 Uiso 1 1 calc R U .
C214 C 0.6013(6) 1.0365(6) 0.3635(4) 0.0465(19) Uani 1 1 d . . .
H214 H 0.6379 1.0931 0.3653 0.056 Uiso 1 1 calc R U .
C215 C 0.4898(6) 1.0379(5) 0.3963(4) 0.0441(19) Uani 1 1 d . . .
H215 H 0.4508 1.0957 0.4202 0.053 Uiso 1 1 calc R U .
C216 C 0.4346(5) 0.9527(5) 0.3940(3) 0.0267(13) Uani 1 1 d . . .
H216 H 0.3590 0.9539 0.4164 0.032 Uiso 1 1 calc R U .
C221 C 0.4239(4) 0.6852(4) 0.4522(3) 0.0199(12) Uani 1 1 d . . .
C222 C 0.4669(5) 0.7260(5) 0.5078(3) 0.0311(14) Uani 1 1 d . . .
H222 H 0.5002 0.7864 0.4960 0.037 Uiso 1 1 calc R U .
C223 C 0.4596(6) 0.6762(6) 0.5805(4) 0.0412(18) Uani 1 1 d . . .
H223 H 0.4889 0.7025 0.6172 0.049 Uiso 1 1 calc R U .
C224 C 0.4092(6) 0.5884(6) 0.5981(4) 0.0420(19) Uani 1 1 d . . .
H224 H 0.4029 0.5559 0.6474 0.050 Uiso 1 1 calc R U .
C225 C 0.3677(6) 0.5477(5) 0.5438(4) 0.0374(17) Uani 1 1 d . . .
H225 H 0.3343 0.4875 0.5564 0.045 Uiso 1 1 calc R U .
C226 C 0.3750(5) 0.5952(4) 0.4704(3) 0.0267(14) Uani 1 1 d . . .
H226 H 0.3473 0.5668 0.4336 0.032 Uiso 1 1 calc R U .
C231 C -0.0295(4) 1.0429(4) 0.3262(3) 0.0167(11) Uani 1 1 d . . .
C232 C -0.0481(5) 1.0354(5) 0.4075(3) 0.0274(14) Uani 1 1 d . . .
H232 H -0.0114 0.9828 0.4309 0.033 Uiso 1 1 calc R U .
C233 C -0.1210(5) 1.1057(5) 0.4541(4) 0.0386(17) Uani 1 1 d . . .
H233 H -0.1323 1.1005 0.5085 0.046 Uiso 1 1 calc R U .
C234 C -0.1764(5) 1.1829(5) 0.4205(4) 0.0334(15) Uani 1 1 d . . .
H234 H -0.2246 1.2303 0.4521 0.040 Uiso 1 1 calc R U .
C235 C -0.1608(5) 1.1904(5) 0.3397(4) 0.0282(14) Uani 1 1 d . . .
H235 H -0.1993 1.2424 0.3170 0.034 Uiso 1 1 calc R U .
C236 C -0.0881(5) 1.1208(4) 0.2927(3) 0.0246(13) Uani 1 1 d . . .
H236 H -0.0780 1.1259 0.2384 0.030 Uiso 1 1 calc R U .
C241 C 0.1703(4) 1.0435(4) 0.2063(3) 0.0163(11) Uani 1 1 d . . .
C242 C 0.2243(5) 1.0264(4) 0.1285(3) 0.0233(13) Uani 1 1 d . . .
H242 H 0.2100 0.9711 0.1043 0.028 Uiso 1 1 calc R U .
C243 C 0.2996(5) 1.0914(5) 0.0866(4) 0.0292(14) Uani 1 1 d . . .
H243 H 0.3360 1.0795 0.0344 0.035 Uiso 1 1 calc R U .
C244 C 0.3209(5) 1.1728(5) 0.1212(4) 0.0363(16) Uani 1 1 d . . .
H244 H 0.3704 1.2171 0.0924 0.044 Uiso 1 1 calc R U .
C245 C 0.2682(6) 1.1893(6) 0.2002(4) 0.0442(19) Uani 1 1 d . . .
H245 H 0.2838 1.2438 0.2244 0.053 Uiso 1 1 calc R U .
C246 C 0.1933(5) 1.1250(5) 0.2419(4) 0.0325(15) Uani 1 1 d . . .
H246 H 0.1578 1.1363 0.2943 0.039 Uiso 1 1 calc R U .
P1 P 0.51430(12) 0.64231(11) 0.27872(8) 0.0195(3) Uani 1 1 d . . .
P2 P -0.02483(12) 0.89626(11) 0.19872(9) 0.0209(3) Uani 1 1 d . . .
P11 P 0.51912(11) 0.71019(10) 0.16367(8) 0.0150(3) Uani 1 1 d . . .
P12 P 0.07451(11) 0.76188(10) 0.14997(8) 0.0142(3) Uani 1 1 d . . .
P21 P 0.42418(11) 0.75386(10) 0.35877(8) 0.0153(3) Uani 1 1 d . . .
P22 P 0.07199(11) 0.95730(10) 0.26309(8) 0.0154(3) Uani 1 1 d . . .
O1 O 0.5409(5) 0.6502(5) 0.7597(4) 0.050 Uiso 0.817(6) 1 d . U P
C41 C 0.4573(8) 0.6660(7) 0.8228(6) 0.050 Uiso 0.817(6) 1 d . U P
H41A H 0.4823 0.7012 0.8604 0.060 Uiso 0.817(6) 1 calc R U P
H41B H 0.4361 0.6009 0.8472 0.060 Uiso 0.817(6) 1 calc R U P
C42 C 0.3577(8) 0.7259(7) 0.8066(6) 0.050 Uiso 0.817(6) 1 d . U P
H42A H 0.3013 0.7343 0.8550 0.075 Uiso 0.817(6) 1 calc R U P
H42B H 0.3306 0.6908 0.7707 0.075 Uiso 0.817(6) 1 calc R U P
H42C H 0.3772 0.7912 0.7836 0.075 Uiso 0.817(6) 1 calc R U P
C43 C 0.6241(8) 0.5792(7) 0.7670(6) 0.050 Uiso 0.817(6) 1 d . U P
H43A H 0.5948 0.5146 0.7849 0.060 Uiso 0.817(6) 1 calc R U P
H43B H 0.6596 0.5993 0.8054 0.060 Uiso 0.817(6) 1 calc R U P
C44 C 0.7036(8) 0.5699(7) 0.6906(5) 0.050 Uiso 0.817(6) 1 d . U P
H44A H 0.7627 0.5198 0.6949 0.075 Uiso 0.817(6) 1 calc R U P
H44B H 0.7327 0.6339 0.6736 0.075 Uiso 0.817(6) 1 calc R U P
H44C H 0.6679 0.5498 0.6530 0.075 Uiso 0.817(6) 1 calc R U P

loop_
_atom_site_aniso_label
_atom_site_aniso_U_11
_atom_site_aniso_U_22
_atom_site_aniso_U_33
_atom_site_aniso_U_23
_atom_site_aniso_U_13
_atom_site_aniso_U_12
C11 0.013(3) 0.023(3) 0.024(3) -0.003(2) -0.012(2) 0.003(2)
C12 0.011(3) 0.017(3) 0.017(3) 0.003(2) -0.004(2) -0.004(2)
C13 0.015(3) 0.017(3) 0.015(3) -0.002(2) -0.005(2) -0.003(2)
C14 0.019(3) 0.030(3) 0.016(3) 0.002(2) -0.007(2) -0.002(2)
C15 0.013(3) 0.028(3) 0.020(3) 0.003(2) 0.000(2) -0.004(2)
C017 0.010(3) 0.020(3) 0.032(3) 0.000(2) -0.003(2) -0.001(2)
C21 0.016(3) 0.012(3) 0.014(2) -0.002(2) -0.004(2) 0.001(2)
C22 0.017(3) 0.016(3) 0.013(3) 0.001(2) -0.001(2) -0.006(2)
C23 0.019(3) 0.017(3) 0.014(3) -0.003(2) -0.002(2) -0.002(2)
C24 0.015(3) 0.026(3) 0.016(3) -0.001(2) 0.000(2) -0.002(2)
C25 0.023(3) 0.018(3) 0.019(3) 0.003(2) -0.002(2) 0.000(2)
C111 0.020(3) 0.017(3) 0.017(3) 0.006(2) -0.005(2) -0.007(2)
C112 0.013(3) 0.027(3) 0.021(3) -0.001(2) -0.007(2) 0.001(2)
C113 0.014(3) 0.033(3) 0.031(3) 0.004(3) -0.005(2) -0.008(2)
C114 0.035(4) 0.031(4) 0.029(3) 0.006(3) -0.012(3) -0.011(3)
C115 0.025(4) 0.025(3) 0.050(4) -0.007(3) -0.015(3) -0.001(3)
C121 0.012(3) 0.016(3) 0.023(3) 0.002(2) 0.003(2) -0.002(2)
C122 0.024(3) 0.026(3) 0.031(3) -0.007(3) -0.007(3) 0.001(2)
C123 0.014(3) 0.027(3) 0.050(4) -0.007(3) -0.004(3) 0.001(2)
C124 0.028(4) 0.026(3) 0.046(4) -0.017(3) -0.002(3) 0.003(3)
C125 0.031(4) 0.039(4) 0.029(3) -0.016(3) -0.001(3) -0.004(3)
C126 0.020(3) 0.028(3) 0.027(3) -0.004(2) -0.008(2) -0.002(2)
C131 0.022(3) 0.024(3) 0.019(3) 0.008(2) -0.007(2) -0.009(2)
C132 0.034(4) 0.028(4) 0.039(4) 0.008(3) -0.012(3) -0.005(3)
C133 0.065(6) 0.028(4) 0.074(6) 0.014(4) -0.031(5) -0.016(4)
C134 0.084(7) 0.049(5) 0.076(6) 0.034(5) -0.028(6) -0.048(5)
C135 0.046(5) 0.071(6) 0.051(5) 0.023(4) 0.000(4) -0.033(4)
C136 0.027(4) 0.047(4) 0.037(4) 0.007(3) -0.002(3) -0.013(3)
C141 0.012(3) 0.021(3) 0.017(3) -0.003(2) -0.006(2) 0.000(2)
C142 0.018(3) 0.022(3) 0.019(3) 0.001(2) -0.006(2) -0.003(2)
C143 0.026(3) 0.031(3) 0.022(3) 0.005(2) -0.007(3) -0.004(3)
C144 0.031(4) 0.046(4) 0.020(3) -0.003(3) -0.019(3) -0.004(3)
C145 0.028(4) 0.041(4) 0.029(3) -0.005(3) -0.016(3) -0.009(3)
C146 0.025(3) 0.023(3) 0.025(3) -0.006(2) -0.007(2) -0.002(2)
C211 0.024(3) 0.023(3) 0.017(3) 0.004(2) -0.010(2) -0.007(2)
C212 0.020(3) 0.039(4) 0.026(3) -0.003(3) -0.006(3) -0.005(3)
C213 0.020(3) 0.066(5) 0.031(4) -0.003(3) -0.005(3) -0.019(3)
C214 0.052(5) 0.043(4) 0.050(5) -0.002(4) -0.014(4) -0.029(4)
C215 0.052(5) 0.031(4) 0.054(5) -0.023(3) -0.016(4) -0.003(3)
C216 0.024(3) 0.030(3) 0.031(3) -0.006(3) -0.012(3) -0.007(3)
C221 0.016(3) 0.026(3) 0.014(3) 0.001(2) -0.002(2) 0.008(2)
C222 0.037(4) 0.033(4) 0.024(3) -0.001(3) -0.010(3) -0.001(3)
C223 0.048(5) 0.053(5) 0.021(3) -0.005(3) -0.012(3) 0.011(4)
C224 0.054(5) 0.047(4) 0.015(3) 0.008(3) -0.002(3) 0.015(4)
C225 0.039(4) 0.028(4) 0.033(4) 0.010(3) 0.006(3) 0.010(3)
C226 0.026(3) 0.025(3) 0.023(3) 0.000(2) 0.003(3) 0.004(2)
C231 0.011(3) 0.021(3) 0.018(3) -0.004(2) -0.004(2) 0.002(2)
C232 0.031(4) 0.033(3) 0.017(3) -0.005(2) -0.009(3) 0.009(3)
C233 0.036(4) 0.051(4) 0.024(3) -0.014(3) -0.004(3) 0.015(3)
C234 0.025(3) 0.037(4) 0.036(4) -0.020(3) -0.002(3) 0.008(3)
C235 0.020(3) 0.028(3) 0.034(3) -0.001(3) -0.004(3) 0.005(2)
C236 0.027(3) 0.024(3) 0.020(3) -0.004(2) -0.002(2) 0.001(2)
C241 0.016(3) 0.015(3) 0.018(3) 0.004(2) -0.008(2) -0.001(2)
C242 0.021(3) 0.028(3) 0.020(3) -0.004(2) -0.003(2) -0.001(2)
C243 0.027(4) 0.037(4) 0.021(3) 0.000(3) -0.002(3) -0.007(3)
C244 0.024(4) 0.038(4) 0.044(4) 0.013(3) -0.002(3) -0.017(3)
C245 0.037(4) 0.044(4) 0.051(4) -0.016(4) 0.002(3) -0.022(3)
C246 0.026(4) 0.036(4) 0.032(3) -0.016(3) 0.005(3) -0.009(3)
P1 0.0200(8) 0.0189(7) 0.0179(7) 0.0003(6) -0.0040(6) 0.0026(6)
P2 0.0126(7) 0.0263(8) 0.0261(8) -0.0093(6) -0.0080(6) 0.0012(6)
P11 0.0087(7) 0.0196(7) 0.0164(7) -0.0014(5) -0.0029(5) -0.0002(5)
P12 0.0116(7) 0.0172(7) 0.0144(7) -0.0007(5) -0.0038(5) -0.0026(5)
P21 0.0136(7) 0.0183(7) 0.0140(7) 0.0000(5) -0.0040(5) -0.0006(5)
P22 0.0134(7) 0.0172(7) 0.0153(7) -0.0027(5) -0.0035(5) 0.0004(5)

loop_
_atom_type_symbol
_atom_type_description
_atom_type_scat_dispersion_real
_atom_type_scat_dispersion_imag
_atom_type_scat_source
C C 0.0033 0.0016 'International Tables Vol C Tables 4.2.6.8 and 6.1.1.4'
H H 0.0000 0.0000 'International Tables Vol C Tables 4.2.6.8 and 6.1.1.4'
P P 0.1023 0.0942 'International Tables Vol C Tables 4.2.6.8 and 6.1.1.4'
O O 0.0106 0.0060 'International Tables Vol C Tables 4.2.6.8 and 6.1.1.4'

loop_
_geom_angle_atom_site_label_1
_geom_angle_atom_site_label_2
_geom_angle_atom_site_label_3
_geom_angle
C12 C11 C15 107.9(5)
C12 C11 P11 128.2(4)
C15 C11 P11 123.8(4)
C11 C12 C13 107.7(5)
C11 C12 H12 126.1
C13 C12 H12 126.1
C12 C13 C14 107.4(5)
C12 C13 P12 127.8(4)
C14 C13 P12 124.1(4)
C15 C14 C13 108.9(5)
C15 C14 H14 125.5
C13 C14 H14 125.5
C14 C15 C11 107.9(5)
C14 C15 H15 126.0
C11 C15 H15 126.0
C115 C017 C111 120.4(5)
C115 C017 H017 119.8
C111 C017 H017 119.8
C22 C21 C25 107.2(5)
C22 C21 P21 124.7(4)
C25 C21 P21 126.7(4)
C23 C22 C21 108.2(5)
C23 C22 H22 125.9
C21 C22 H22 125.9
C22 C23 C24 108.1(5)
C22 C23 P22 124.6(4)
C24 C23 P22 127.0(4)
C25 C24 C23 107.8(5)
C25 C24 H24 126.1
C23 C24 H24 126.1
C24 C25 C21 108.6(5)
C24 C25 H25 125.7
C21 C25 H25 125.7
C112 C111 C017 119.3(5)
C112 C111 P11 121.7(4)
C017 C111 P11 119.0(4)
C113 C112 C111 120.2(5)
C113 C112 H112 119.9
C111 C112 H112 119.9
C114 C113 C112 120.3(6)
C114 C113 H113 119.8
C112 C113 H113 119.8
C113 C114 C115 120.1(6)
C113 C114 H114 120.0
C115 C114 H114 120.0
C017 C115 C114 119.7(6)
C017 C115 H115 120.1
C114 C115 H115 120.1
C126 C121 C122 118.6(5)
C126 C121 P11 120.8(4)
C122 C121 P11 120.5(4)
C123 C122 C121 120.3(6)
C123 C122 H122 119.8
C121 C122 H122 119.8
C122 C123 C124 120.4(6)
C122 C123 H123 119.8
C124 C123 H123 119.8
C125 C124 C123 120.2(6)
C125 C124 H124 119.9
C123 C124 H124 119.9
C124 C125 C126 120.4(6)
C124 C125 H125 119.8
C126 C125 H125 119.8
C121 C126 C125 120.0(6)
C121 C126 H126 120.0
C125 C126 H126 120.0
C132 C131 C136 118.7(6)
C132 C131 P12 121.0(5)
C136 C131 P12 119.7(5)
C133 C132 C131 120.4(7)
C133 C132 H132 119.8
C131 C132 H132 119.8
C134 C133 C132 120.2(8)
C134 C133 H133 119.9
C132 C133 H133 119.9
C133 C134 C135 119.9(7)
C133 C134 H134 120.0
C135 C134 H134 120.0
C136 C135 C134 119.9(8)
C136 C135 H135 120.1
C134 C135 H135 120.1
C135 C136 C131 120.9(7)
C135 C136 H136 119.6
C131 C136 H136 119.6
C142 C141 C146 119.2(5)
C142 C141 P12 118.8(4)
C146 C141 P12 122.0(4)
C143 C142 C141 120.3(5)
C143 C142 H142 119.8
C141 C142 H142 119.8
C144 C143 C142 120.4(6)
C144 C143 H143 119.8
C142 C143 H143 119.8
C143 C144 C145 120.1(5)
C143 C144 H144 120.0
C145 C144 H144 120.0
C144 C145 C146 120.3(6)
C144 C145 H145 119.9
C146 C145 H145 119.9
C145 C146 C141 119.7(6)
C145 C146 H146 120.1
C141 C146 H146 120.1
C212 C211 C216 118.9(5)
C212 C211 P21 120.6(4)
C216 C211 P21 120.5(4)
C213 C212 C211 121.0(6)
C213 C212 H212 119.5
C211 C212 H212 119.5
C212 C213 C214 120.1(6)
C212 C213 H213 119.9
C214 C213 H213 119.9
C215 C214 C213 119.9(6)
C215 C214 H214 120.1
C213 C214 H214 120.1
C214 C215 C216 120.2(6)
C214 C215 H215 119.9
C216 C215 H215 119.9
C211 C216 C215 119.9(6)
C211 C216 H216 120.0
C215 C216 H216 120.0
C226 C221 C222 119.5(5)
C226 C221 P21 119.9(4)
C222 C221 P21 120.4(5)
C223 C222 C221 119.7(6)
C223 C222 H222 120.1
C221 C222 H222 120.1
C224 C223 C222 120.0(7)
C224 C223 H223 120.0
C222 C223 H223 120.0
C223 C224 C225 120.5(6)
C223 C224 H224 119.7
C225 C224 H224 119.7
C224 C225 C226 120.8(7)
C224 C225 H225 119.6
C226 C225 H225 119.6
C221 C226 C225 119.4(6)
C221 C226 H226 120.3
C225 C226 H226 120.3
C232 C231 C236 118.6(5)
C232 C231 P22 121.6(4)
C236 C231 P22 119.7(4)
C233 C232 C231 120.5(6)
C233 C232 H232 119.8
C231 C232 H232 119.8
C234 C233 C232 120.4(6)
C234 C233 H233 119.8
C232 C233 H233 119.8
C233 C234 C235 120.0(5)
C233 C234 H234 120.0
C235 C234 H234 120.0
C236 C235 C234 120.0(6)
C236 C235 H235 120.0
C234 C235 H235 120.0
C235 C236 C231 120.4(5)
C235 C236 H236 119.8
C231 C236 H236 119.8
C246 C241 C242 119.5(5)
C246 C241 P22 119.8(4)
C242 C241 P22 120.7(4)
C243 C242 C241 120.0(5)
C243 C242 H242 120.0
C241 C242 H242 120.0
C244 C243 C242 120.5(6)
C244 C243 H243 119.7
C242 C243 H243 119.7
C243 C244 C245 119.7(6)
C243 C244 H244 120.2
C245 C244 H244 120.2
C246 C245 C244 119.9(6)
C246 C245 H245 120.0
C244 C245 H245 120.0
C245 C246 C241 120.3(6)
C245 C246 H246 119.8
C241 C246 H246 119.8
P21 P1 P11 104.89(8)
P22 P2 P12 103.97(8)
C11 P11 C111 105.6(3)
C11 P11 C121 109.9(3)
C111 P11 C121 106.3(2)
C11 P11 P1 120.4(2)
C111 P11 P1 114.76(18)
C121 P11 P1 99.03(18)
C13 P12 C131 109.4(3)
C13 P12 C141 107.4(2)
C131 P12 C141 103.8(2)
C13 P12 P2 123.75(18)
C131 P12 P2 110.9(2)
C141 P12 P2 99.24(17)
C21 P21 C211 107.8(3)
C21 P21 C221 108.5(2)
C211 P21 C221 106.2(3)
C21 P21 P1 118.13(18)
C211 P21 P1 115.3(2)
C221 P21 P1 99.85(18)
C23 P22 C231 112.7(2)
C23 P22 C241 106.5(2)
C231 P22 C241 102.1(2)
C23 P22 P2 117.64(19)
C231 P22 P2 101.76(18)
C241 P22 P2 115.11(18)
C41 O1 C43 117.4(8)
O1 C41 C42 114.5(8)
O1 C41 H41A 108.6
C42 C41 H41A 108.6
O1 C41 H41B 108.6
C42 C41 H41B 108.6
H41A C41 H41B 107.6
C41 C42 H42A 109.5
C41 C42 H42B 109.5
H42A C42 H42B 109.5
C41 C42 H42C 109.5
H42A C42 H42C 109.5
H42B C42 H42C 109.5
O1 C43 C44 108.5(8)
O1 C43 H43A 110.0
C44 C43 H43A 110.0
O1 C43 H43B 110.0
C44 C43 H43B 110.0
H43A C43 H43B 108.4
C43 C44 H44A 109.5
C43 C44 H44B 109.5
H44A C44 H44B 109.5
C43 C44 H44C 109.5
H44A C44 H44C 109.5
H44B C44 H44C 109.5

loop_
_geom_bond_atom_site_label_1
_geom_bond_atom_site_label_2
_geom_bond_distance
C11 C12 1.393(7)
C11 C15 1.433(7)
C11 P11 1.767(5)
C12 C13 1.402(7)
C12 H12 0.9300
C13 C14 1.424(7)
C13 P12 1.761(5)
C14 C15 1.354(8)
C14 H14 0.9300
C15 H15 0.9300
C017 C115 1.383(8)
C017 C111 1.390(7)
C017 H017 0.9300
C21 C22 1.397(7)
C21 C25 1.431(7)
C21 P21 1.755(5)
C22 C23 1.396(7)
C22 H22 0.9300
C23 C24 1.422(7)
C23 P22 1.741(6)
C24 C25 1.371(8)
C24 H24 0.9300
C25 H25 0.9300
C111 C112 1.389(7)
C111 P11 1.820(5)
C112 C113 1.381(8)
C112 H112 0.9300
C113 C114 1.377(8)
C113 H113 0.9300
C114 C115 1.389(9)
C114 H114 0.9300
C115 H115 0.9300
C121 C126 1.388(8)
C121 C122 1.401(8)
C121 P11 1.830(5)
C122 C123 1.374(8)
C122 H122 0.9300
C123 C124 1.379(9)
C123 H123 0.9300
C124 C125 1.362(9)
C124 H124 0.9300
C125 C126 1.395(8)
C125 H125 0.9300
C126 H126 0.9300
C131 C132 1.387(8)
C131 C136 1.392(8)
C131 P12 1.822(6)
C132 C133 1.382(9)
C132 H132 0.9300
C133 C134 1.380(12)
C133 H133 0.9300
C134 C135 1.381(12)
C134 H134 0.9300
C135 C136 1.376(10)
C135 H135 0.9300
C136 H136 0.9300
C141 C142 1.395(7)
C141 C146 1.396(7)
C141 P12 1.829(5)
C142 C143 1.378(8)
C142 H142 0.9300
C143 C144 1.372(8)
C143 H143 0.9300
C144 C145 1.386(9)
C144 H144 0.9300
C145 C146 1.386(8)
C145 H145 0.9300
C146 H146 0.9300
C211 C212 1.383(8)
C211 C216 1.389(8)
C211 P21 1.805(6)
C212 C213 1.377(9)
C212 H212 0.9300
C213 C214 1.380(10)
C213 H213 0.9300
C214 C215 1.372(10)
C214 H214 0.9300
C215 C216 1.399(8)
C215 H215 0.9300
C216 H216 0.9300
C221 C226 1.383(8)
C221 C222 1.402(8)
C221 P21 1.825(5)
C222 C223 1.386(9)
C222 H222 0.9300
C223 C224 1.366(10)
C223 H223 0.9300
C224 C225 1.369(10)
C224 H224 0.9300
C225 C226 1.385(8)
C225 H225 0.9300
C226 H226 0.9300
C231 C232 1.388(7)
C231 C236 1.396(8)
C231 P22 1.812(5)
C232 C233 1.385(8)
C232 H232 0.9300
C233 C234 1.368(9)
C233 H233 0.9300
C234 C235 1.384(9)
C234 H234 0.9300
C235 C236 1.382(8)
C235 H235 0.9300
C236 H236 0.9300
C241 C246 1.381(8)
C241 C242 1.384(7)
C241 P22 1.828(5)
C242 C243 1.382(8)
C242 H242 0.9300
C243 C244 1.361(9)
C243 H243 0.9300
C244 C245 1.396(9)
C244 H244 0.9300
C245 C246 1.372(9)
C245 H245 0.9300
C246 H246 0.9300
P1 P21 2.1373(19)
P1 P11 2.150(2)
P2 P22 2.122(2)
P2 P12 2.161(2)
O1 C41 1.327(10)
O1 C43 1.361(11)
C41 C42 1.497(13)
C41 H41A 0.9700
C41 H41B 0.9700
C42 H42A 0.9600
C42 H42B 0.9600
C42 H42C 0.9600
C43 C44 1.456(12)
C43 H43A 0.9700
C43 H43B 0.9700
C44 H44A 0.9600
C44 H44B 0.9600
C44 H44C 0.9600

loop_
_geom_torsion_atom_site_label_1
_geom_torsion_atom_site_label_2
_geom_torsion_atom_site_label_3
_geom_torsion_atom_site_label_4
_geom_torsion
C15 C11 C12 C13 0.8(6)
P11 C11 C12 C13 178.7(4)
C11 C12 C13 C14 -0.1(6)
C11 C12 C13 P12 -171.2(4)
C12 C13 C14 C15 -0.8(6)
P12 C13 C14 C15 170.8(4)
C13 C14 C15 C11 1.3(6)
C12 C11 C15 C14 -1.3(6)
P11 C11 C15 C14 -179.3(4)
C25 C21 C22 C23 0.6(6)
P21 C21 C22 C23 167.7(4)
C21 C22 C23 C24 -0.3(6)
C21 C22 C23 P22 -173.8(4)
C22 C23 C24 C25 -0.1(6)
P22 C23 C24 C25 173.2(4)
C23 C24 C25 C21 0.5(6)
C22 C21 C25 C24 -0.7(6)
P21 C21 C25 C24 -167.5(4)
C115 C017 C111 C112 -1.8(9)
C115 C017 C111 P11 175.0(5)
C017 C111 C112 C113 0.4(8)
P11 C111 C112 C113 -176.4(4)
C111 C112 C113 C114 1.5(9)
C112 C113 C114 C115 -2.0(9)
C111 C017 C115 C114 1.4(9)
C113 C114 C115 C017 0.5(10)
C126 C121 C122 C123 -1.0(9)
P11 C121 C122 C123 177.3(5)
C121 C122 C123 C124 -0.5(10)
C122 C123 C124 C125 1.2(10)
C123 C124 C125 C126 -0.4(10)
C122 C121 C126 C125 1.8(8)
P11 C121 C126 C125 -176.5(5)
C124 C125 C126 C121 -1.1(10)
C136 C131 C132 C133 0.1(10)
P12 C131 C132 C133 -172.0(5)
C131 C132 C133 C134 -0.6(11)
C132 C133 C134 C135 0.9(13)
C133 C134 C135 C136 -0.6(13)
C134 C135 C136 C131 0.1(12)
C132 C131 C136 C135 0.1(10)
P12 C131 C136 C135 172.3(6)
C146 C141 C142 C143 -0.6(8)
P12 C141 C142 C143 -179.5(4)
C141 C142 C143 C144 0.3(9)
C142 C143 C144 C145 0.4(9)
C143 C144 C145 C146 -0.8(10)
C144 C145 C146 C141 0.5(9)
C142 C141 C146 C145 0.2(8)
P12 C141 C146 C145 179.1(4)
C216 C211 C212 C213 -0.3(9)
P21 C211 C212 C213 -177.4(5)
C211 C212 C213 C214 0.5(10)
C212 C213 C214 C215 -0.4(11)
C213 C214 C215 C216 0.2(11)
C212 C211 C216 C215 0.1(9)
P21 C211 C216 C215 177.2(5)
C214 C215 C216 C211 -0.1(10)
C226 C221 C222 C223 -0.3(9)
P21 C221 C222 C223 175.8(5)
C221 C222 C223 C224 -1.0(10)
C222 C223 C224 C225 1.4(10)
C223 C224 C225 C226 -0.7(10)
C222 C221 C226 C225 1.1(8)
P21 C221 C226 C225 -175.0(4)
C224 C225 C226 C221 -0.6(9)
C236 C231 C232 C233 -1.8(9)
P22 C231 C232 C233 175.8(5)
C231 C232 C233 C234 0.7(11)
C232 C233 C234 C235 0.7(11)
C233 C234 C235 C236 -0.9(10)
C234 C235 C236 C231 -0.3(9)
C232 C231 C236 C235 1.7(9)
P22 C231 C236 C235 -176.0(5)
C246 C241 C242 C243 -0.9(9)
P22 C241 C242 C243 -179.1(4)
C241 C242 C243 C244 -0.2(9)
C242 C243 C244 C245 1.5(10)
C243 C244 C245 C246 -1.6(11)
C244 C245 C246 C241 0.4(11)
C242 C241 C246 C245 0.8(10)
P22 C241 C246 C245 179.0(5)
C12 C11 P11 C111 -128.8(5)
C15 C11 P11 C111 48.8(5)
C12 C11 P11 C121 117.0(5)
C15 C11 P11 C121 -65.4(5)
C12 C11 P11 P1 3.1(6)
C15 C11 P11 P1 -179.3(4)
C112 C111 P11 C11 -146.5(4)
C017 C111 P11 C11 36.7(5)
C112 C111 P11 C121 -29.8(5)
C017 C111 P11 C121 153.4(4)
C112 C111 P11 P1 78.5(5)
C017 C111 P11 P1 -98.3(4)
C126 C121 P11 C11 10.8(5)
C122 C121 P11 C11 -167.5(5)
C126 C121 P11 C111 -103.0(5)
C122 C121 P11 C111 78.7(5)
C126 C121 P11 P1 137.8(4)
C122 C121 P11 P1 -40.5(5)
C12 C13 P12 C131 -47.5(5)
C14 C13 P12 C131 142.7(4)
C12 C13 P12 C141 -159.6(5)
C14 C13 P12 C141 30.6(5)
C12 C13 P12 P2 86.1(5)
C14 C13 P12 P2 -83.7(5)
C132 C131 P12 C13 -25.3(6)
C136 C131 P12 C13 162.7(5)
C132 C131 P12 C141 89.1(5)
C136 C131 P12 C141 -82.9(5)
C132 C131 P12 P2 -165.1(4)
C136 C131 P12 P2 22.8(5)
C142 C141 P12 C13 -73.7(5)
C146 C141 P12 C13 107.4(5)
C142 C141 P12 C131 170.5(4)
C146 C141 P12 C131 -8.4(5)
C142 C141 P12 P2 56.2(4)
C146 C141 P12 P2 -122.7(4)
C22 C21 P21 C211 36.5(5)
C25 C21 P21 C211 -158.9(4)
C22 C21 P21 C221 151.1(4)
C25 C21 P21 C221 -44.3(5)
C22 C21 P21 P1 -96.3(4)
C25 C21 P21 P1 68.3(5)
C212 C211 P21 C21 -151.6(5)
C216 C211 P21 C21 31.4(5)
C212 C211 P21 C221 92.2(5)
C216 C211 P21 C221 -84.8(5)
C212 C211 P21 P1 -17.3(5)
C216 C211 P21 P1 165.7(4)
C226 C221 P21 C21 63.5(5)
C222 C221 P21 C21 -112.6(5)
C226 C221 P21 C211 179.2(4)
C222 C221 P21 C211 3.1(5)
C226 C221 P21 P1 -60.7(4)
C222 C221 P21 P1 123.2(4)
C22 C23 P22 C231 -106.8(5)
C24 C23 P22 C231 80.9(5)
C22 C23 P22 C241 4.4(5)
C24 C23 P22 C241 -167.9(5)
C22 C23 P22 P2 135.3(4)
C24 C23 P22 P2 -37.0(5)
C232 C231 P22 C23 -2.9(6)
C236 C231 P22 C23 174.7(4)
C232 C231 P22 C241 -116.8(5)
C236 C231 P22 C241 60.8(5)
C232 C231 P22 P2 124.0(5)
C236 C231 P22 P2 -58.3(5)
C246 C241 P22 C23 -82.0(5)
C242 C241 P22 C23 96.1(5)
C246 C241 P22 C231 36.3(5)
C242 C241 P22 C231 -145.5(5)
C246 C241 P22 P2 145.6(4)
C242 C241 P22 P2 -36.2(5)
C43 O1 C41 C42 -166.4(8)
C41 O1 C43 C44 176.9(8)

loop_
_platon_squeeze_void_nr
_platon_squeeze_void_average_x
_platon_squeeze_void_average_y
_platon_squeeze_void_average_z
_platon_squeeze_void_volume
_platon_squeeze_void_count_electrons
_platon_squeeze_void_content
1 0.000 0.500 0.500 344 110 ' '
